data_7113700
loop_
_publ_author_name
'Wiacek, Robert J.'
'Macdonald, Charles L. B.'
'Jones, Jamie N.'
'Pietryga, Jeffrey M.'
'Cowley, Alan H.'

_publ_section_title
;
 The contrasting behaviour of bridged amido-cyclopentadienyl (constrained
 geometry) group 15 chlorides and cations derived therefrom
;
_journal_coden_ASTM CHCOFS
_journal_issue 3
_journal_name_full
;
 Chemical Communications (Cambridge, United Kingdom)
;
_journal_page_first 430
_journal_page_last 431
_journal_paper_doi 10.1039/b211591c
_journal_year 2003
_chemical_formula_moiety '[C15 H27 N Sb Si][Al Cl4]'
_chemical_formula_sum 'C15 H27 Al Cl4 N Sb Si'
_chemical_formula_weight 540.00
_chemical_name_common '(CGC)phosphium stibocenium tetrachloride'
_chemical_name_systematic
;
t-butyl(dimetyl(tetra-methylcyclopentadienyl)silyl)amido 
stibocenium aluminum tetrachloride
;
_space_group_IT_number 2
_symmetry_cell_setting triclinic
_symmetry_space_group_name_Hall '-P 1'
_symmetry_space_group_name_H-M 'P -1'
_atom_sites_solution_hydrogens geom
_atom_sites_solution_primary direct
_atom_sites_solution_secondary difmap
_audit_creation_method SHELXL-97
_cell_angle_alpha 92.411(5)
_cell_angle_beta 114.403(5)
_cell_angle_gamma 110.722(5)
_cell_formula_units_Z 2
_cell_length_a 10.064(5)
_cell_length_b 11.154(5)
_cell_length_c 12.120(5)
_cell_measurement_reflns_used all
_cell_measurement_temperature 153(2)
_cell_measurement_theta_max 27.48
_cell_measurement_theta_min 3.04
_cell_volume 1130.2(9)
_computing_cell_refinement Denzo-SMN
_computing_data_collection 'Collect software, Nonius B.V. 1998'
_computing_data_reduction Scalepack
_computing_molecular_graphics 'Ortep-3 for Windows (Farrugia, 1997)'
_computing_publication_material 'WinGX publication routines (Farrugia, 1999)'
_computing_structure_refinement 'SHELXL-97 (Sheldrick, 1997)'
_computing_structure_solution 'SHELXS-97 (Sheldrick, 1997)'
_diffrn_ambient_temperature 293(2)
_diffrn_measured_fraction_theta_full 0.997
_diffrn_measured_fraction_theta_max 0.997
_diffrn_measurement_device_type 'Nonius Kappa CCD'
_diffrn_measurement_method 'omega scans'
_diffrn_radiation_monochromator graphite
_diffrn_radiation_source 'fine-focus sealed tube'
_diffrn_radiation_type MoK\a
_diffrn_radiation_wavelength 0.71069
_diffrn_reflns_av_R_equivalents 0.0146
_diffrn_reflns_av_sigmaI/netI 0.0324
_diffrn_reflns_limit_h_max 13
_diffrn_reflns_limit_h_min -13
_diffrn_reflns_limit_k_max 14
_diffrn_reflns_limit_k_min -14
_diffrn_reflns_limit_l_max 15
_diffrn_reflns_limit_l_min -15
_diffrn_reflns_number 8924
_diffrn_reflns_theta_full 27.48
_diffrn_reflns_theta_max 27.48
_diffrn_reflns_theta_min 3.04
_exptl_absorpt_coefficient_mu 1.784
_exptl_absorpt_correction_type none
_exptl_crystal_colour red-orange
_exptl_crystal_density_diffrn 1.587
_exptl_crystal_density_method 'not measured'
_exptl_crystal_description prism
_exptl_crystal_F_000 540
_exptl_crystal_size_max 0.2
_exptl_crystal_size_mid 0.2
_exptl_crystal_size_min 0.2
_refine_diff_density_max 0.375
_refine_diff_density_min -0.410
_refine_diff_density_rms 0.063
_refine_ls_extinction_method none
_refine_ls_goodness_of_fit_ref 1.049
_refine_ls_hydrogen_treatment mixed
_refine_ls_matrix_type full
_refine_ls_number_parameters 316
_refine_ls_number_reflns 5163
_refine_ls_number_restraints 0
_refine_ls_restrained_S_all 1.049
_refine_ls_R_factor_all 0.0240
_refine_ls_R_factor_gt 0.0202
_refine_ls_shift/su_max 0.004
_refine_ls_shift/su_mean 0.000
_refine_ls_structure_factor_coef Fsqd
_refine_ls_weighting_details 'calc w=1/[\s^2^(Fo^2^)+(0.0000P)^2^+0.5814P] where P=(Fo^2^+2Fc^2^)/3'
_refine_ls_weighting_scheme calc
_refine_ls_wR_factor_gt 0.0431
_refine_ls_wR_factor_ref 0.0443
_reflns_number_gt 4752
_reflns_number_total 5163
_reflns_threshold_expression >2sigma(I)
_cod_duplicate_entry 7103969
_cod_data_source_file b211591c.txt
_cod_data_source_block p1bar
_cod_depositor_comments
;
The following automatic conversions were performed:

'_symmetry_cell_setting' value 'Triclinic' changed to 'triclinic'
according to
/usr/data/users/saulius/automatic-downloads/retrospective/RSC/lib/dictionaries/cif_core.dic
dictionary named 'cif_core.dic' version 2.4.2 from 2011-04-26.

Automatic conversion script
Id: cif_fix_values 2281 2013-09-26 08:29:07Z andrius 
;
_cod_original_sg_symbol_H-M P-1
_cod_database_code 7113700

loop_
_symmetry_equiv_pos_as_xyz
'x, y, z'
'-x, -y, -z'

loop_
_atom_site_label
_atom_site_type_symbol
_atom_site_fract_x
_atom_site_fract_y
_atom_site_fract_z
_atom_site_U_iso_or_equiv
_atom_site_adp_type
_atom_site_occupancy
_atom_site_symmetry_multiplicity
_atom_site_calc_flag
Sb1 Sb 0.496932(13) 0.121191(11) 0.834837(10) 0.01820(4) Uani 1 1 d
Cl1 Cl 0.82678(6) 0.11117(5) 1.16284(5) 0.03715(12) Uani 1 1 d
Cl4 Cl 0.78249(6) 0.38476(5) 1.05565(5) 0.03713(12) Uani 1 1 d
Cl2 Cl 1.14184(6) 0.35112(5) 1.14188(5) 0.03664(12) Uani 1 1 d
Cl3 Cl 1.03308(7) 0.42010(6) 1.36889(5) 0.04487(14) Uani 1 1 d
Si1 Si 0.39787(6) 0.20460(5) 0.59933(4) 0.02063(11) Uani 1 1 d
Al1 Al 0.95017(6) 0.31971(5) 1.18554(5) 0.02307(12) Uani 1 1 d
C6 C 0.2696(3) -0.1367(2) 0.5728(2) 0.0348(5) Uani 1 1 d
C5 C 0.6805(2) 0.14216(19) 0.74453(16) 0.0221(4) Uani 1 1 d
C2 C 0.4404(2) -0.04340(18) 0.65468(16) 0.0220(4) Uani 1 1 d
C9 C 0.8066(3) 0.2782(2) 0.7741(2) 0.0322(5) Uani 1 1 d
C12 C 0.3137(2) 0.30655(18) 0.77880(17) 0.0231(4) Uani 1 1 d
C1 C 0.5098(2) 0.09588(17) 0.65650(15) 0.0190(4) Uani 1 1 d
N1 N 0.38297(16) 0.22723(14) 0.73738(13) 0.0186(3) Uani 1 1 d
C3 C 0.5646(2) -0.08019(19) 0.73154(17) 0.0254(4) Uani 1 1 d
C4 C 0.7092(2) 0.0313(2) 0.78393(16) 0.0253(4) Uani 1 1 d
C15 C 0.3176(3) 0.2799(3) 0.9015(2) 0.0353(5) Uani 1 1 d
C13 C 0.4136(4) 0.4518(2) 0.7960(3) 0.0491(7) Uani 1 1 d
C14 C 0.1415(3) 0.2678(3) 0.6820(2) 0.0480(7) Uani 1 1 d
C10 C 0.2038(3) 0.1182(3) 0.4582(2) 0.0382(5) Uani 1 1 d
C11 C 0.5141(4) 0.3562(2) 0.5659(3) 0.0415(6) Uani 1 1 d
C8 C 0.8686(3) 0.0347(3) 0.8721(2) 0.0415(6) Uani 1 1 d
C7 C 0.5408(4) -0.2140(3) 0.7575(3) 0.0459(6) Uani 1 1 d
H14A H 0.085(3) 0.178(3) 0.674(3) 0.058(9) Uiso 1 1 d
H9C H 0.773(3) 0.347(3) 0.787(2) 0.047(7) Uiso 1 1 d
H15B H 0.425(3) 0.306(3) 0.966(2) 0.055(8) Uiso 1 1 d
H9A H 0.828(3) 0.291(2) 0.709(2) 0.043(7) Uiso 1 1 d
H9B H 0.908(3) 0.295(2) 0.849(2) 0.046(7) Uiso 1 1 d
H15C H 0.274(3) 0.333(2) 0.929(2) 0.036(6) Uiso 1 1 d
H15A H 0.258(3) 0.189(3) 0.897(2) 0.057(8) Uiso 1 1 d
H14B H 0.134(3) 0.284(3) 0.603(3) 0.070(9) Uiso 1 1 d
H14C H 0.096(3) 0.318(3) 0.707(2) 0.051(7) Uiso 1 1 d
H10C H 0.122(3) 0.051(3) 0.472(2) 0.042(7) Uiso 1 1 d
H6A H 0.195(3) -0.104(3) 0.577(2) 0.050(7) Uiso 1 1 d
H11A H 0.595(4) 0.419(3) 0.636(3) 0.070(9) Uiso 1 1 d
H6B H 0.250(3) -0.213(3) 0.596(2) 0.048(7) Uiso 1 1 d
H6C H 0.253(3) -0.147(2) 0.491(3) 0.050(7) Uiso 1 1 d
H10B H 0.222(3) 0.079(3) 0.403(2) 0.052(8) Uiso 1 1 d
H11B H 0.557(4) 0.335(3) 0.514(3) 0.077(10) Uiso 1 1 d
H10A H 0.162(3) 0.178(3) 0.427(3) 0.062(8) Uiso 1 1 d
H11C H 0.446(4) 0.393(3) 0.525(3) 0.081(10) Uiso 1 1 d
H7B H 0.435(4) -0.272(4) 0.717(3) 0.091(12) Uiso 1 1 d
H8B H 0.913(4) 0.011(4) 0.835(3) 0.100(13) Uiso 1 1 d
H8C H 0.930(4) 0.105(4) 0.930(3) 0.084(11) Uiso 1 1 d
H31C H 0.598(5) -0.211(4) 0.830(4) 0.106(14) Uiso 1 1 d
H8A H 0.858(4) -0.020(4) 0.923(4) 0.106(14) Uiso 1 1 d
H7C H 0.595(5) -0.248(4) 0.731(4) 0.113(14) Uiso 1 1 d
H13C H 0.371(3) 0.506(3) 0.826(2) 0.058(8) Uiso 1 1 d
H13B H 0.532(4) 0.478(3) 0.858(3) 0.094(11) Uiso 1 1 d
H13A H 0.406(3) 0.466(3) 0.719(3) 0.059(8) Uiso 1 1 d

loop_
_atom_site_aniso_label
_atom_site_aniso_U_11
_atom_site_aniso_U_22
_atom_site_aniso_U_33
_atom_site_aniso_U_23
_atom_site_aniso_U_13
_atom_site_aniso_U_12
Sb1 0.01957(7) 0.02052(7) 0.01592(6) 0.00426(4) 0.00822(5) 0.00953(5)
Cl1 0.0381(3) 0.0228(2) 0.0472(3) 0.0047(2) 0.0247(2) 0.0031(2)
Cl4 0.0334(3) 0.0385(3) 0.0369(3) 0.0031(2) 0.0082(2) 0.0219(2)
Cl2 0.0266(2) 0.0328(3) 0.0529(3) 0.0064(2) 0.0230(2) 0.0093(2)
Cl3 0.0546(3) 0.0373(3) 0.0281(3) -0.0020(2) 0.0179(2) 0.0053(3)
Si1 0.0237(3) 0.0225(2) 0.0177(2) 0.00612(19) 0.0085(2) 0.0126(2)
Al1 0.0202(3) 0.0210(3) 0.0248(3) 0.0028(2) 0.0097(2) 0.0059(2)
C6 0.0314(12) 0.0279(11) 0.0299(12) -0.0005(9) 0.0097(9) 0.0020(10)
C5 0.0193(9) 0.0284(10) 0.0205(9) 0.0021(7) 0.0105(7) 0.0104(8)
C2 0.0259(9) 0.0204(9) 0.0200(9) 0.0025(7) 0.0112(7) 0.0091(8)
C9 0.0261(11) 0.0341(12) 0.0297(11) -0.0001(9) 0.0151(9) 0.0031(9)
C12 0.0214(9) 0.0223(9) 0.0283(10) 0.0017(7) 0.0115(8) 0.0120(8)
C1 0.0208(9) 0.0217(9) 0.0173(8) 0.0029(7) 0.0104(7) 0.0097(7)
N1 0.0177(7) 0.0178(7) 0.0195(7) 0.0020(6) 0.0073(6) 0.0083(6)
C3 0.0369(11) 0.0262(10) 0.0206(9) 0.0058(7) 0.0145(8) 0.0191(9)
C4 0.0276(10) 0.0376(11) 0.0185(9) 0.0044(8) 0.0107(8) 0.0216(9)
C15 0.0410(13) 0.0434(14) 0.0336(12) 0.0054(10) 0.0213(10) 0.0255(11)
C13 0.0674(19) 0.0232(11) 0.080(2) 0.0065(12) 0.0543(17) 0.0195(12)
C14 0.0329(13) 0.072(2) 0.0373(14) -0.0068(13) 0.0056(10) 0.0342(14)
C10 0.0384(13) 0.0500(15) 0.0211(11) -0.0014(10) 0.0023(9) 0.0273(12)
C11 0.0566(16) 0.0359(13) 0.0490(15) 0.0249(12) 0.0348(14) 0.0225(13)
C8 0.0380(13) 0.0631(17) 0.0293(12) 0.0046(12) 0.0086(10) 0.0358(13)
C7 0.0694(19) 0.0321(13) 0.0396(14) 0.0133(11) 0.0193(14) 0.0306(14)

loop_
_atom_type_symbol
_atom_type_description
_atom_type_scat_dispersion_real
_atom_type_scat_dispersion_imag
_atom_type_scat_source
C C 0.0033 0.0016 'International Tables Vol C Tables 4.2.6.8 and 6.1.1.4'
H H 0.0000 0.0000 'International Tables Vol C Tables 4.2.6.8 and 6.1.1.4'
N N 0.0061 0.0033 'International Tables Vol C Tables 4.2.6.8 and 6.1.1.4'
Al Al 0.0645 0.0514 'International Tables Vol C Tables 4.2.6.8 and 6.1.1.4'
Si Si 0.0817 0.0704 'International Tables Vol C Tables 4.2.6.8 and 6.1.1.4'
Cl Cl 0.1484 0.1585 'International Tables Vol C Tables 4.2.6.8 and 6.1.1.4'
Sb Sb -0.5866 1.5461 'International Tables Vol C Tables 4.2.6.8 and 6.1.1.4'

loop_
_geom_angle_atom_site_label_1
_geom_angle_atom_site_label_2
_geom_angle_atom_site_label_3
_geom_angle
N1 Sb1 C1 76.71(6)
N1 Sb1 C5 99.03(7)
C1 Sb1 C5 36.17(6)
N1 Sb1 C2 98.38(7)
C1 Sb1 C2 34.99(6)
C5 Sb1 C2 55.63(6)
N1 Sb1 Si1 36.13(4)
C1 Sb1 Si1 40.59(5)
C5 Sb1 Si1 67.31(5)
C2 Sb1 Si1 66.60(5)
N1 Si1 C10 114.67(11)
N1 Si1 C11 115.25(11)
C10 Si1 C11 107.75(13)
N1 Si1 C1 92.38(7)
C10 Si1 C1 112.96(10)
C11 Si1 C1 113.41(11)
N1 Si1 Sb1 42.62(5)
C10 Si1 Sb1 125.95(10)
C11 Si1 Sb1 126.26(9)
C1 Si1 Sb1 49.77(5)
Cl3 Al1 Cl2 111.37(4)
Cl3 Al1 Cl4 109.79(4)
Cl2 Al1 Cl4 109.58(5)
Cl3 Al1 Cl1 110.62(4)
Cl2 Al1 Cl1 108.12(3)
Cl4 Al1 Cl1 107.25(4)
C4 C5 C1 107.91(16)
C4 C5 C9 125.52(18)
C1 C5 C9 126.07(17)
C4 C5 Sb1 93.44(12)
C1 C5 Sb1 63.38(10)
C9 C5 Sb1 115.25(13)
C3 C2 C1 108.84(16)
C3 C2 C6 125.26(18)
C1 C2 C6 125.48(17)
C3 C2 Sb1 91.88(11)
C1 C2 Sb1 61.50(9)
C6 C2 Sb1 117.93(14)
N1 C12 C15 109.24(15)
N1 C12 C14 109.29(16)
C15 C12 C14 109.3(2)
N1 C12 C13 108.83(16)
C15 C12 C13 109.43(19)
C14 C12 C13 110.7(2)
C2 C1 C5 105.16(15)
C2 C1 Si1 126.75(13)
C5 C1 Si1 125.65(13)
C2 C1 Sb1 83.50(10)
C5 C1 Sb1 80.46(10)
Si1 C1 Sb1 89.65(7)
C12 N1 Si1 131.29(12)
C12 N1 Sb1 127.39(12)
Si1 N1 Sb1 101.26(7)
C4 C3 C2 108.61(17)
C4 C3 C7 126.2(2)
C2 C3 C7 125.1(2)
C3 C4 C5 109.31(16)
C3 C4 C8 125.4(2)
C5 C4 C8 125.3(2)

loop_
_geom_bond_atom_site_label_1
_geom_bond_atom_site_label_2
_geom_bond_distance
Sb1 N1 2.0169(15)
Sb1 C1 2.2304(19)
Sb1 C5 2.460(2)
Sb1 C2 2.5215(19)
Sb1 Si1 2.9215(11)
Cl1 Al1 2.1560(12)
Cl4 Al1 2.1494(10)
Cl2 Al1 2.1223(12)
Cl3 Al1 2.1179(11)
Si1 N1 1.7562(17)
Si1 C10 1.854(2)
Si1 C11 1.855(2)
Si1 C1 1.9007(19)
C6 C2 1.503(3)
C5 C4 1.424(3)
C5 C1 1.472(2)
C5 C9 1.502(3)
C2 C3 1.425(3)
C2 C1 1.455(3)
C12 N1 1.486(2)
C12 C15 1.516(3)
C12 C14 1.521(3)
C12 C13 1.525(3)
C3 C4 1.399(3)
C3 C7 1.494(3)
C4 C8 1.501(3)
